data_7025533
loop_
_publ_author_name
'Thielemann, Dominique T.'
'Fern\'andez, Ignacio'
'Roesky, Peter W.'

_publ_section_title
;
 New amino acid ligated yttrium hydroxy clusters.
;
_journal_issue 29
_journal_name_full 'Dalton transactions (Cambridge, England : 2003)'
_journal_page_first 6661
_journal_page_last 6666
_journal_paper_doi 10.1039/c001464h
_journal_volume 39
_journal_year 2010
_chemical_absolute_configuration rmad
_chemical_formula_moiety 'C134 H115 N8 O25 Y5, 3(C H2 Cl2), C H4 O, H2 O'
_chemical_formula_sum 'C138 H127 Cl6 N8 O27 Y5'
_chemical_formula_weight 2986.73
_chemical_name_systematic
;
?
;
_space_group_IT_number 19
_symmetry_cell_setting orthorhombic
_symmetry_Int_Tables_number 19
_symmetry_space_group_name_Hall 'P 2ac 2ab'
_symmetry_space_group_name_H-M 'P 21 21 21'
_atom_sites_solution_hydrogens geom
_atom_sites_solution_primary direct
_atom_sites_solution_secondary difmap
_audit_creation_method SHELXL-97
_cell_angle_alpha 90.00
_cell_angle_beta 90.00
_cell_angle_gamma 90.00
_cell_formula_units_Z 4
_cell_length_a 19.306(4)
_cell_length_b 23.271(5)
_cell_length_c 30.474(6)
_cell_measurement_reflns_used 59100
_cell_measurement_temperature 150(2)
_cell_measurement_theta_max 27.17
_cell_measurement_theta_min 1.37
_cell_volume 13691(5)
_computing_cell_refinement 'STOE X-AREA'
_computing_data_collection 'STOE X-AREA'
_computing_data_reduction 'STOE X-RED'
_computing_molecular_graphics 'Diamond 3.0'
_computing_structure_refinement 'SHELXL-97 (Sheldrick, 1997)'
_computing_structure_solution 'SHELXS-97 (Sheldrick, 1990)'
_diffrn_ambient_temperature 150(2)
_diffrn_measured_fraction_theta_full 1.000
_diffrn_measured_fraction_theta_max 1.000
_diffrn_measurement_device_type 'STOE IPDS 2'
_diffrn_measurement_method 'area detector'
_diffrn_radiation_monochromator graphite
_diffrn_radiation_source 'fine-focus sealed tube'
_diffrn_radiation_type MoK\a
_diffrn_radiation_wavelength 0.71073
_diffrn_reflns_av_R_equivalents 0.1278
_diffrn_reflns_av_sigmaI/netI 0.0984
_diffrn_reflns_limit_h_max 22
_diffrn_reflns_limit_h_min -22
_diffrn_reflns_limit_k_max 27
_diffrn_reflns_limit_k_min -27
_diffrn_reflns_limit_l_max 36
_diffrn_reflns_limit_l_min -32
_diffrn_reflns_number 86650
_diffrn_reflns_theta_full 25.02
_diffrn_reflns_theta_max 25.02
_diffrn_reflns_theta_min 1.37
_exptl_absorpt_coefficient_mu 2.287
_exptl_absorpt_correction_T_max 0.4660
_exptl_absorpt_correction_T_min 0.3904
_exptl_absorpt_correction_type integration
_exptl_absorpt_process_details 'STOE X-RED & X-SHAPE'
_exptl_crystal_colour colorless
_exptl_crystal_density_diffrn 1.449
_exptl_crystal_density_method 'not measured'
_exptl_crystal_description prism
_exptl_crystal_F_000 6096
_exptl_crystal_size_max 0.670
_exptl_crystal_size_mid 0.467
_exptl_crystal_size_min 0.350
_refine_diff_density_max 1.585
_refine_diff_density_min -1.021
_refine_diff_density_rms 0.113
_refine_ls_abs_structure_details 'Flack H D (1983), Acta Cryst. A39, 876-881'
_refine_ls_abs_structure_Flack 0.027(7)
_refine_ls_extinction_method none
_refine_ls_goodness_of_fit_ref 1.071
_refine_ls_hydrogen_treatment constr
_refine_ls_matrix_type full
_refine_ls_number_parameters 1586
_refine_ls_number_reflns 24156
_refine_ls_number_restraints 6
_refine_ls_restrained_S_all 1.072
_refine_ls_R_factor_all 0.1010
_refine_ls_R_factor_gt 0.0784
_refine_ls_shift/su_max 0.009
_refine_ls_shift/su_mean 0.000
_refine_ls_structure_factor_coef Fsqd
_refine_ls_weighting_details 'calc w=1/[\s^2^(Fo^2^)+(0.1078P)^2^+9.1380P] where P=(Fo^2^+2Fc^2^)/3'
_refine_ls_weighting_scheme calc
_refine_ls_wR_factor_gt 0.1881
_refine_ls_wR_factor_ref 0.1992
_reflns_number_gt 19034
_reflns_number_total 24156
_reflns_threshold_expression >2sigma(I)
_cod_data_source_file c001464h.txt
_cod_data_source_block 4
_cod_database_code 7025533

loop_
_symmetry_equiv_pos_as_xyz
'x, y, z'
'-x+1/2, -y, z+1/2'
'x+1/2, -y+1/2, -z'
'-x, y+1/2, -z+1/2'

loop_
_atom_site_label
_atom_site_type_symbol
_atom_site_fract_x
_atom_site_fract_y
_atom_site_fract_z
_atom_site_U_iso_or_equiv
_atom_site_adp_type
_atom_site_occupancy
_atom_site_symmetry_multiplicity
_atom_site_calc_flag
_atom_site_refinement_flags
_atom_site_disorder_assembly
_atom_site_disorder_group
C1 C 0.4888(6) 0.2082(5) 0.7333(3) 0.054(3) Uani 1 1 d . . .
H1 H 0.4425 0.2173 0.7255 0.065 Uiso 1 1 calc R . .
C2 C 0.5296(6) 0.1751(5) 0.7051(4) 0.059(3) Uani 1 1 d . . .
H2 H 0.5102 0.1604 0.6787 0.071 Uiso 1 1 calc R . .
C3 C 0.5976(7) 0.1636(5) 0.7151(4) 0.067(3) Uani 1 1 d . . .
H3 H 0.6257 0.1425 0.6953 0.080 Uiso 1 1 calc R . .
C4 C 0.6245(7) 0.1828(5) 0.7540(4) 0.062(3) Uani 1 1 d . . .
H4 H 0.6712 0.1745 0.7615 0.074 Uiso 1 1 calc R . .
C5 C 0.5835(6) 0.2145(4) 0.7823(4) 0.055(3) Uani 1 1 d . . .
H5 H 0.6022 0.2276 0.8094 0.066 Uiso 1 1 calc R . .
C6 C 0.5151(6) 0.2273(4) 0.7716(4) 0.049(3) Uani 1 1 d . . .
C7 C 0.4700(5) 0.2627(4) 0.8022(3) 0.039(2) Uani 1 1 d . . .
C8 C 0.5012(5) 0.3005(4) 0.8316(3) 0.044(2) Uani 1 1 d . . .
H8 H 0.5501 0.3047 0.8306 0.053 Uiso 1 1 calc R . .
C9 C 0.4647(6) 0.3321(4) 0.8619(3) 0.042(2) Uani 1 1 d . . .
C10 C 0.5019(6) 0.3691(4) 0.8965(3) 0.046(2) Uani 1 1 d . . .
C11 C 0.4623(7) 0.3962(5) 0.9288(4) 0.061(3) Uani 1 1 d . . .
H11 H 0.4135 0.3908 0.9297 0.074 Uiso 1 1 calc R . .
C12 C 0.4935(9) 0.4298(6) 0.9588(4) 0.080(4) Uani 1 1 d . . .
H12 H 0.4659 0.4505 0.9792 0.096 Uiso 1 1 calc R . .
C13 C 0.5643(9) 0.4350(6) 0.9605(4) 0.073(4) Uani 1 1 d . . .
H13 H 0.5857 0.4564 0.9833 0.087 Uiso 1 1 calc R . .
C14 C 0.6030(8) 0.4092(7) 0.9291(5) 0.079(4) Uani 1 1 d . . .
H14 H 0.6515 0.4161 0.9282 0.094 Uiso 1 1 calc R . .
C15 C 0.5728(7) 0.3721(6) 0.8976(4) 0.067(3) Uani 1 1 d . . .
H15 H 0.6005 0.3502 0.8780 0.080 Uiso 1 1 calc R . .
C16 C 0.2635(9) 0.2891(7) 0.9818(4) 0.081(4) Uani 1 1 d . . .
H16 H 0.3010 0.3093 0.9687 0.097 Uiso 1 1 calc R . .
C17 C 0.2457(13) 0.2968(10) 1.0251(6) 0.134(9) Uani 1 1 d . . .
H17 H 0.2724 0.3213 1.0434 0.160 Uiso 1 1 calc R . .
C18 C 0.182(2) 0.2650(16) 1.0437(7) 0.22(2) Uani 1 1 d . . .
H18 H 0.1681 0.2697 1.0734 0.263 Uiso 1 1 calc R . .
C19 C 0.1482(15) 0.2330(10) 1.0183(7) 0.150(12) Uani 1 1 d . . .
H19 H 0.1075 0.2160 1.0300 0.180 Uiso 1 1 calc R . .
C20 C 0.1635(11) 0.2199(7) 0.9757(6) 0.108(7) Uani 1 1 d . . .
H20 H 0.1368 0.1933 0.9592 0.130 Uiso 1 1 calc R . .
C21 C 0.2226(10) 0.2490(7) 0.9575(5) 0.090(6) Uani 1 1 d . . .
C22 C 0.2412(7) 0.2397(5) 0.9098(4) 0.064(3) Uani 1 1 d . . .
C23 C 0.2232(7) 0.1894(6) 0.8885(5) 0.078(4) Uani 1 1 d . . .
H23 H 0.1925 0.1641 0.9033 0.093 Uiso 1 1 calc R . .
C24 C 0.2470(6) 0.1725(4) 0.8464(4) 0.053(3) Uani 1 1 d . . .
C25 C 0.2403(6) 0.1117(4) 0.8318(3) 0.079(4) Uiso 1 1 d G . .
C26 C 0.2351(7) 0.0655(5) 0.8605(3) 0.109(6) Uiso 1 1 d G . .
H26 H 0.2312 0.0720 0.8911 0.131 Uiso 1 1 calc R . .
C27 C 0.2356(8) 0.0096(4) 0.8443(4) 0.151(9) Uiso 1 1 d G . .
H27 H 0.2320 -0.0220 0.8639 0.181 Uiso 1 1 calc R . .
C28 C 0.2413(7) 0.0000(3) 0.7994(4) 0.135(7) Uiso 1 1 d G . .
H28 H 0.2416 -0.0382 0.7884 0.163 Uiso 1 1 calc R . .
C29 C 0.2465(6) 0.0462(5) 0.7707(3) 0.099(5) Uiso 1 1 d G . .
H29 H 0.2505 0.0396 0.7401 0.118 Uiso 1 1 calc R . .
C30 C 0.2460(5) 0.1020(4) 0.7869(3) 0.070(3) Uiso 1 1 d G . .
H30 H 0.2496 0.1336 0.7673 0.083 Uiso 1 1 calc R . .
C31 C 0.5773(6) 0.4053(5) 0.7681(4) 0.053(3) Uiso 1 1 d . . .
H31 H 0.5384 0.3907 0.7527 0.063 Uiso 1 1 calc R . .
C32 C 0.6417(7) 0.3822(5) 0.7607(5) 0.069(4) Uani 1 1 d . . .
H32 H 0.6463 0.3522 0.7397 0.083 Uiso 1 1 calc R . .
C33 C 0.6991(7) 0.4008(6) 0.7824(4) 0.069(3) Uani 1 1 d . . .
H33 H 0.7432 0.3837 0.7780 0.083 Uiso 1 1 calc R . .
C34 C 0.6896(7) 0.4461(7) 0.8113(5) 0.083(4) Uani 1 1 d . . .
H34 H 0.7285 0.4611 0.8266 0.100 Uiso 1 1 calc R . .
C35 C 0.6259(6) 0.4695(6) 0.8183(4) 0.062(3) Uani 1 1 d . . .
H35 H 0.6221 0.5008 0.8382 0.075 Uiso 1 1 calc R . .
C36 C 0.5683(5) 0.4503(4) 0.7984(3) 0.046(2) Uani 1 1 d . . .
C37 C 0.4960(5) 0.4704(4) 0.8070(3) 0.039(2) Uani 1 1 d . . .
C38 C 0.4835(6) 0.5113(4) 0.8392(3) 0.043(2) Uani 1 1 d . . .
H38 H 0.5222 0.5279 0.8536 0.052 Uiso 1 1 calc R . .
C39 C 0.4157(5) 0.5300(4) 0.8521(3) 0.040(2) Uani 1 1 d . . .
C40 C 0.4093(6) 0.5744(4) 0.8876(3) 0.045(2) Uani 1 1 d . . .
C41 C 0.4588(6) 0.5831(6) 0.9197(4) 0.061(3) Uani 1 1 d . . .
H41 H 0.4990 0.5595 0.9203 0.073 Uiso 1 1 calc R . .
C42 C 0.4504(7) 0.6268(6) 0.9518(4) 0.064(3) Uani 1 1 d . . .
H42 H 0.4853 0.6333 0.9732 0.077 Uiso 1 1 calc R . .
C43 C 0.3893(7) 0.6608(5) 0.9515(4) 0.066(3) Uani 1 1 d . . .
H43 H 0.3827 0.6901 0.9727 0.080 Uiso 1 1 calc R . .
C44 C 0.3397(7) 0.6505(5) 0.9198(4) 0.062(3) Uani 1 1 d . . .
H44 H 0.2988 0.6732 0.9192 0.075 Uiso 1 1 calc R . .
C45 C 0.3489(6) 0.6077(4) 0.8893(4) 0.050(3) Uani 1 1 d . . .
H45 H 0.3131 0.6006 0.8686 0.060 Uiso 1 1 calc R . .
C46 C 0.2020(7) 0.4448(5) 1.0171(4) 0.059(3) Uani 1 1 d . . .
H46 H 0.1615 0.4241 1.0252 0.071 Uiso 1 1 calc R . .
C47 C 0.2453(9) 0.4653(6) 1.0497(4) 0.077(4) Uani 1 1 d . . .
H47 H 0.2341 0.4588 1.0797 0.093 Uiso 1 1 calc R . .
C48 C 0.3049(7) 0.4955(5) 1.0389(4) 0.061(3) Uani 1 1 d . . .
H48 H 0.3361 0.5080 1.0610 0.074 Uiso 1 1 calc R . .
C49 C 0.3175(8) 0.5066(5) 0.9961(4) 0.068(3) Uani 1 1 d . . .
H49 H 0.3567 0.5290 0.9881 0.081 Uiso 1 1 calc R . .
C50 C 0.2738(6) 0.4855(6) 0.9637(4) 0.061(3) Uani 1 1 d . . .
H50 H 0.2841 0.4935 0.9339 0.073 Uiso 1 1 calc R . .
C51 C 0.2156(5) 0.4533(4) 0.9735(3) 0.040(2) Uani 1 1 d . . .
C52 C 0.1722(5) 0.4323(4) 0.9370(3) 0.039(2) Uani 1 1 d . . .
C53 C 0.1050(6) 0.4112(5) 0.9446(3) 0.049(2) Uani 1 1 d . . .
H53 H 0.0885 0.4105 0.9740 0.058 Uiso 1 1 calc R . .
C54 C 0.0609(5) 0.3913(4) 0.9113(3) 0.043(2) Uani 1 1 d . . .
C55 C -0.0116(5) 0.3733(4) 0.9216(3) 0.038(2) Uani 1 1 d . . .
C56 C -0.0317(7) 0.3518(5) 0.9628(4) 0.063(3) Uani 1 1 d . . .
H56 H 0.0016 0.3486 0.9857 0.075 Uiso 1 1 calc R . .
C57 C -0.1005(7) 0.3350(6) 0.9705(4) 0.069(3) Uani 1 1 d . . .
H57 H -0.1130 0.3183 0.9978 0.082 Uiso 1 1 calc R . .
C58 C -0.1498(8) 0.3426(6) 0.9384(5) 0.081(4) Uani 1 1 d . . .
H58 H -0.1969 0.3341 0.9446 0.097 Uiso 1 1 calc R . .
C59 C -0.1312(7) 0.3628(6) 0.8968(4) 0.067(3) Uani 1 1 d . . .
H59 H -0.1646 0.3654 0.8740 0.080 Uiso 1 1 calc R . .
C60 C -0.0615(6) 0.3791(4) 0.8893(3) 0.045(2) Uani 1 1 d . . .
H60 H -0.0488 0.3943 0.8616 0.055 Uiso 1 1 calc R . .
C61 C 0.0064(6) 0.2156(4) 0.8727(4) 0.054(3) Uani 1 1 d . . .
H61 H 0.0050 0.2545 0.8634 0.065 Uiso 1 1 calc R . .
C62 C -0.0212(9) 0.2012(6) 0.9128(4) 0.082(4) Uani 1 1 d . . .
H62 H -0.0427 0.2302 0.9300 0.099 Uiso 1 1 calc R . .
C63 C -0.0188(11) 0.1468(6) 0.9284(5) 0.101(6) Uani 1 1 d . . .
H63 H -0.0349 0.1374 0.9570 0.122 Uiso 1 1 calc R . .
C64 C 0.0095(14) 0.1040(8) 0.8995(5) 0.138(9) Uani 1 1 d . . .
H64 H 0.0065 0.0646 0.9075 0.166 Uiso 1 1 calc R . .
C65 C 0.0406(10) 0.1188(5) 0.8607(5) 0.090(5) Uani 1 1 d . . .
H65 H 0.0651 0.0910 0.8439 0.108 Uiso 1 1 calc R . .
C66 C 0.0355(6) 0.1757(4) 0.8464(3) 0.049(3) Uani 1 1 d . . .
C67 C 0.0655(5) 0.1939(4) 0.8029(3) 0.040(2) Uani 1 1 d . . .
C68 C 0.0707(6) 0.1558(4) 0.7681(3) 0.050(3) Uani 1 1 d . . .
H68 H 0.0533 0.1180 0.7724 0.060 Uiso 1 1 calc R . .
C69 C 0.1001(5) 0.1688(4) 0.7266(3) 0.040(2) Uani 1 1 d . . .
C70 C 0.0961(6) 0.1257(4) 0.6907(4) 0.050(3) Uani 1 1 d . . .
C71 C 0.0883(7) 0.0668(4) 0.6975(4) 0.063(3) Uani 1 1 d . . .
H71 H 0.0847 0.0527 0.7267 0.075 Uiso 1 1 calc R . .
C72 C 0.0857(7) 0.0283(5) 0.6626(5) 0.075(4) Uani 1 1 d . . .
H72 H 0.0823 -0.0119 0.6678 0.090 Uiso 1 1 calc R . .
C73 C 0.0881(7) 0.0492(6) 0.6207(4) 0.070(4) Uani 1 1 d . . .
H73 H 0.0846 0.0230 0.5969 0.084 Uiso 1 1 calc R . .
C74 C 0.0954(6) 0.1071(5) 0.6116(4) 0.059(3) Uani 1 1 d . . .
H74 H 0.0969 0.1206 0.5822 0.071 Uiso 1 1 calc R . .
C75 C 0.1006(5) 0.1459(4) 0.6477(4) 0.046(2) Uani 1 1 d . . .
H75 H 0.1073 0.1858 0.6424 0.055 Uiso 1 1 calc R . .
C76 C 0.3735(6) 0.1434(5) 0.5926(4) 0.054(3) Uani 1 1 d . . .
H76 H 0.4095 0.1629 0.5774 0.064 Uiso 1 1 calc R . .
C77 C 0.3534(7) 0.0885(6) 0.5789(4) 0.068(4) Uani 1 1 d . . .
H77 H 0.3765 0.0709 0.5549 0.082 Uiso 1 1 calc R . .
C78 C 0.3011(7) 0.0598(5) 0.5995(4) 0.062(3) Uani 1 1 d . . .
H78 H 0.2874 0.0227 0.5897 0.075 Uiso 1 1 calc R . .
C79 C 0.2683(7) 0.0851(5) 0.6346(4) 0.066(3) Uani 1 1 d . . .
H79 H 0.2320 0.0653 0.6494 0.079 Uiso 1 1 calc R . .
C80 C 0.2883(6) 0.1399(5) 0.6487(4) 0.055(3) Uani 1 1 d . . .
H80 H 0.2651 0.1572 0.6728 0.066 Uiso 1 1 calc R . .
C81 C 0.3417(5) 0.1694(5) 0.6278(3) 0.050(3) Uani 1 1 d . . .
C82 C 0.3609(5) 0.2276(5) 0.6434(3) 0.045(2) Uani 1 1 d . . .
C83 C 0.4189(6) 0.2568(5) 0.6275(3) 0.057(3) Uani 1 1 d . . .
H83 H 0.4438 0.2394 0.6041 0.068 Uiso 1 1 calc R . .
C84 C 0.4434(5) 0.3095(5) 0.6431(3) 0.051(3) Uani 1 1 d . . .
C85 C 0.5077(5) 0.3363(5) 0.6256(3) 0.047(2) Uani 1 1 d . . .
C86 C 0.5413(6) 0.3172(6) 0.5874(4) 0.065(3) Uani 1 1 d . . .
H86 H 0.5234 0.2845 0.5726 0.078 Uiso 1 1 calc R . .
C87 C 0.5974(6) 0.3434(6) 0.5710(4) 0.063(3) Uani 1 1 d . . .
H87 H 0.6191 0.3293 0.5452 0.075 Uiso 1 1 calc R . .
C88 C 0.6234(6) 0.3918(6) 0.5928(4) 0.058(3) Uani 1 1 d . . .
H88 H 0.6615 0.4122 0.5806 0.070 Uiso 1 1 calc R . .
C89 C 0.5942(6) 0.4103(5) 0.6316(4) 0.055(3) Uani 1 1 d . . .
H89 H 0.6135 0.4417 0.6474 0.066 Uiso 1 1 calc R . .
C90 C 0.5360(5) 0.3819(5) 0.6470(4) 0.052(3) Uani 1 1 d . . .
H90 H 0.5152 0.3948 0.6735 0.063 Uiso 1 1 calc R . .
C91 C 0.1973(6) 0.5487(4) 0.7946(3) 0.049(2) Uani 1 1 d . . .
C92 C 0.1375(5) 0.5604(4) 0.8263(4) 0.045(2) Uani 1 1 d . . .
H92 H 0.1056 0.5893 0.8129 0.054 Uiso 1 1 calc R . .
C93 C 0.1673(6) 0.5850(4) 0.8686(4) 0.052(3) Uani 1 1 d . . .
H93A H 0.1982 0.5557 0.8818 0.063 Uiso 1 1 calc R . .
H93B H 0.1963 0.6186 0.8611 0.063 Uiso 1 1 calc R . .
C94 C 0.1164(6) 0.6031(4) 0.9025(4) 0.047(2) Uani 1 1 d . . .
C95 C 0.0769(5) 0.6576(4) 0.9037(3) 0.046(2) Uani 1 1 d . . .
C96 C 0.0729(6) 0.7035(4) 0.8751(3) 0.045(2) Uani 1 1 d . . .
H96 H 0.0967 0.7031 0.8478 0.055 Uiso 1 1 calc R . .
C97 C 0.0325(6) 0.7504(4) 0.8877(4) 0.052(3) Uani 1 1 d . . .
H97 H 0.0297 0.7827 0.8687 0.063 Uiso 1 1 calc R . .
C98 C -0.0035(7) 0.7517(5) 0.9266(4) 0.067(3) Uani 1 1 d . . .
H98 H -0.0310 0.7843 0.9335 0.080 Uiso 1 1 calc R . .
C99 C -0.0003(7) 0.7061(6) 0.9560(4) 0.068(4) Uani 1 1 d . . .
H99 H -0.0244 0.7070 0.9832 0.081 Uiso 1 1 calc R . .
C100 C 0.0406(7) 0.6581(5) 0.9435(4) 0.062(3) Uani 1 1 d . . .
C101 C 0.1001(7) 0.5760(4) 0.9416(4) 0.064(3) Uani 1 1 d . . .
H101 H 0.1180 0.5398 0.9503 0.077 Uiso 1 1 calc R . .
C102 C 0.0248(5) 0.4009(4) 0.7648(3) 0.042(2) Uani 1 1 d . . .
C103 C -0.0166(5) 0.3564(4) 0.7395(3) 0.0336(19) Uani 1 1 d . . .
H103 H -0.0441 0.3764 0.7162 0.040 Uiso 1 1 calc R . .
C104 C -0.0672(5) 0.3260(4) 0.7715(3) 0.041(2) Uani 1 1 d . . .
H10A H -0.0400 0.3068 0.7948 0.049 Uiso 1 1 calc R . .
H10B H -0.0968 0.3554 0.7856 0.049 Uiso 1 1 calc R . .
C105 C -0.1120(5) 0.2829(4) 0.7498(3) 0.040(2) Uani 1 1 d . . .
C106 C -0.1661(5) 0.2950(4) 0.7184(3) 0.042(2) Uani 1 1 d . . .
C107 C -0.1896(6) 0.3441(4) 0.6967(4) 0.050(2) Uani 1 1 d . . .
H107 H -0.1691 0.3803 0.7027 0.060 Uiso 1 1 calc R . .
C108 C -0.2414(6) 0.3400(5) 0.6671(3) 0.054(3) Uani 1 1 d . . .
H108 H -0.2562 0.3739 0.6525 0.065 Uiso 1 1 calc R . .
C109 C -0.2738(6) 0.2887(5) 0.6572(4) 0.058(3) Uani 1 1 d . . .
H109 H -0.3106 0.2883 0.6365 0.070 Uiso 1 1 calc R . .
C110 C -0.2532(6) 0.2367(5) 0.6774(4) 0.055(3) Uani 1 1 d . . .
H110 H -0.2744 0.2008 0.6710 0.066 Uiso 1 1 calc R . .
C111 C -0.1986(6) 0.2429(4) 0.7077(3) 0.045(2) Uani 1 1 d . . .
C112 C -0.1157(6) 0.2259(4) 0.7567(4) 0.049(2) Uani 1 1 d . . .
H112 H -0.0860 0.2057 0.7762 0.059 Uiso 1 1 calc R . .
C113 C 0.1572(5) 0.3443(4) 0.6444(3) 0.039(2) Uani 1 1 d . . .
C114 C 0.2060(5) 0.3453(4) 0.6064(3) 0.042(2) Uani 1 1 d . . .
H114 H 0.1909 0.3753 0.5850 0.050 Uiso 1 1 calc R . .
C115 C 0.2047(6) 0.2853(5) 0.5841(3) 0.047(2) Uani 1 1 d . . .
H11A H 0.2251 0.2568 0.6045 0.056 Uiso 1 1 calc R . .
H11B H 0.1559 0.2741 0.5790 0.056 Uiso 1 1 calc R . .
C116 C 0.2424(6) 0.2824(5) 0.5419(3) 0.053(3) Uani 1 1 d . . .
C117 C 0.2531(6) 0.2293(5) 0.5170(4) 0.054(3) Uani 1 1 d . . .
C118 C 0.2324(6) 0.1718(5) 0.5254(4) 0.057(3) Uani 1 1 d . . .
H118 H 0.2062 0.1616 0.5507 0.069 Uiso 1 1 calc R . .
C119 C 0.2526(7) 0.1316(6) 0.4947(4) 0.069(3) Uani 1 1 d . . .
H119 H 0.2417 0.0922 0.4990 0.083 Uiso 1 1 calc R . .
C120 C 0.2896(8) 0.1491(8) 0.4568(4) 0.087(5) Uani 1 1 d . . .
H120 H 0.3005 0.1206 0.4355 0.104 Uiso 1 1 calc R . .
C121 C 0.3104(7) 0.2034(6) 0.4489(4) 0.067(3) Uani 1 1 d . . .
H121 H 0.3365 0.2137 0.4237 0.081 Uiso 1 1 calc R . .
C122 C 0.2914(6) 0.2417(6) 0.4793(3) 0.058(3) Uani 1 1 d . . .
C123 C 0.2740(6) 0.3247(5) 0.5173(3) 0.058(3) Uani 1 1 d . . .
H123 H 0.2757 0.3644 0.5245 0.069 Uiso 1 1 calc R . .
C124 C 0.3332(7) 0.4792(5) 0.6725(4) 0.068(3) Uani 1 1 d . . .
C125 C 0.3753(6) 0.5282(5) 0.6885(4) 0.057(3) Uani 1 1 d . . .
H125 H 0.3624 0.5630 0.6711 0.069 Uiso 1 1 calc R . .
C126 C 0.4542(6) 0.5160(4) 0.6809(4) 0.058(3) Uani 1 1 d . . .
H12A H 0.4721 0.4953 0.7070 0.069 Uiso 1 1 calc R . .
H12B H 0.4586 0.4898 0.6555 0.069 Uiso 1 1 calc R . .
C127 C 0.4993(6) 0.5662(4) 0.6730(3) 0.046(2) Uani 1 1 d . . .
C128 C 0.4920(6) 0.6040(4) 0.6361(3) 0.049(3) Uani 1 1 d . . .
C129 C 0.4451(7) 0.6105(5) 0.6013(4) 0.065(3) Uani 1 1 d . . .
H129 H 0.4063 0.5856 0.5989 0.078 Uiso 1 1 calc R . .
C130 C 0.4552(8) 0.6525(6) 0.5710(4) 0.071(4) Uani 1 1 d . . .
H130 H 0.4245 0.6559 0.5468 0.085 Uiso 1 1 calc R . .
C131 C 0.5129(7) 0.6921(5) 0.5757(4) 0.063(3) Uani 1 1 d . . .
H131 H 0.5181 0.7223 0.5549 0.075 Uiso 1 1 calc R . .
C132 C 0.5591(6) 0.6873(4) 0.6084(3) 0.046(2) Uani 1 1 d . . .
H132 H 0.5979 0.7122 0.6102 0.055 Uiso 1 1 calc R . .
C133 C 0.5482(6) 0.6451(4) 0.6391(3) 0.047(3) Uani 1 1 d . . .
C134 C 0.5549(6) 0.5837(5) 0.6962(4) 0.053(3) Uani 1 1 d . . .
H134 H 0.5710 0.5665 0.7226 0.063 Uiso 1 1 calc R . .
C135 C 0.3044(8) 0.0371(6) 0.9781(5) 0.027(3) Uiso 0.50 1 d PD . .
H13A H 0.3101 0.0620 1.0042 0.032 Uiso 0.50 1 calc PR . .
H13B H 0.3305 0.0009 0.9825 0.032 Uiso 0.50 1 calc PR . .
C136 C 0.0921(15) 0.526(2) 0.6684(6) 0.29(5) Uiso 0.50 1 d PD . .
H13C H 0.0847 0.5530 0.6436 0.353 Uiso 0.50 1 calc PR A 1
H13D H 0.0584 0.4945 0.6657 0.353 Uiso 0.50 1 calc PR A 1
C137 C 0.0796(10) 0.5713(8) 1.0619(6) 0.096(5) Uiso 1 1 d . . .
C138 C 0.5271(9) 0.5948(7) 1.0830(5) 0.089(4) Uiso 1 1 d . . .
H13H H 0.4920 0.6194 1.0974 0.106 Uiso 1 1 calc R B 1
H13I H 0.5590 0.6198 1.0660 0.106 Uiso 1 1 calc R B 1
C139 C 0.8044(9) 0.2268(7) 0.8587(6) 0.090(4) Uiso 1 1 d . . .
H13J H 0.8476 0.2268 0.8412 0.108 Uiso 1 1 calc R C 1
H13K H 0.8159 0.2354 0.8897 0.108 Uiso 1 1 calc R C 1
Cl1 Cl 0.2141(8) 0.0237(7) 0.9661(6) 0.186(6) Uiso 0.50 1 d PD . .
Cl2 Cl 0.3288(17) 0.0718(13) 0.9306(8) 0.323(14) Uiso 0.50 1 d PD . .
Cl3A Cl 0.1782(6) 0.4981(6) 0.6660(4) 0.047(4) Uiso 0.25 1 d PD D 1
Cl3B Cl 0.1645(8) 0.4854(7) 0.6664(6) 0.068(5) Uiso 0.25 1 d PD D 2
Cl4A Cl 0.0777(5) 0.5634(4) 0.7190(3) 0.0379(19) Uiso 0.25 1 d PD D 1
Cl4B Cl 0.0614(6) 0.5280(5) 0.7210(3) 0.050(2) Uiso 0.25 1 d PD D 2
Cl5A Cl 0.5783(5) 0.5508(4) 1.1265(3) 0.088(2) Uiso 0.50 1 d P E 1
Cl5B Cl 0.5710(11) 0.5800(9) 1.1230(7) 0.194(8) Uiso 0.50 1 d P E 2
Cl6A Cl 0.4877(6) 0.5461(4) 1.0489(3) 0.093(2) Uiso 0.50 1 d P E 1
Cl6B Cl 0.5255(5) 0.5454(4) 1.0413(3) 0.085(2) Uiso 0.50 1 d P E 2
Cl7A Cl 0.7594(6) 0.1586(4) 0.8540(3) 0.097(3) Uiso 0.50 1 d P F 1
Cl7B Cl 0.7994(7) 0.1527(5) 0.8522(4) 0.121(3) Uiso 0.50 1 d P F 2
Cl8A Cl 0.7411(5) 0.2790(4) 0.8367(3) 0.068(2) Uiso 0.50 1 d P F 1
Cl8B Cl 0.7474(10) 0.2639(8) 0.8359(6) 0.146(7) Uiso 0.50 1 d P F 2
N1 N 0.0292(4) 0.3144(3) 0.7186(2) 0.0383(17) Uani 1 1 d . . .
H1A H 0.0358 0.3251 0.6899 0.046 Uiso 1 1 calc R . .
H1B H 0.0071 0.2793 0.7184 0.046 Uiso 1 1 calc R . .
N2 N 0.0985(4) 0.5066(3) 0.8346(3) 0.0419(19) Uani 1 1 d . . .
H2A H 0.0626 0.5045 0.8148 0.050 Uiso 1 1 calc R . .
H2B H 0.0794 0.5086 0.8622 0.050 Uiso 1 1 calc R . .
N3 N 0.3617(5) 0.5404(4) 0.7359(3) 0.056(2) Uani 1 1 d . . .
H3A H 0.3261 0.5665 0.7380 0.067 Uiso 1 1 calc R . .
H3B H 0.4005 0.5569 0.7480 0.067 Uiso 1 1 calc R . .
N4 N 0.2776(4) 0.3577(4) 0.6213(3) 0.048(2) Uani 1 1 d . . .
H4A H 0.2870 0.3957 0.6155 0.058 Uiso 1 1 calc R . .
H4B H 0.3076 0.3360 0.6048 0.058 Uiso 1 1 calc R . .
N5 N -0.1670(5) 0.1997(3) 0.7326(3) 0.053(2) Uani 1 1 d . . .
H5A H -0.1778 0.1630 0.7327 0.064 Uiso 1 1 calc R . .
N6 N 0.0545(7) 0.6083(4) 0.9663(4) 0.078(3) Uani 1 1 d . . .
H6 H 0.0373 0.5987 0.9920 0.093 Uiso 1 1 calc R . .
N7 N 0.5848(5) 0.6300(4) 0.6760(3) 0.053(2) Uani 1 1 d . . .
H7 H 0.6223 0.6477 0.6853 0.064 Uiso 1 1 calc R . .
N8 N 0.3036(6) 0.2992(5) 0.4797(3) 0.069(3) Uani 1 1 d . . .
H8A H 0.3266 0.3179 0.4593 0.083 Uiso 1 1 calc R . .
O1 O 0.4051(4) 0.2536(3) 0.7982(2) 0.0439(16) Uani 1 1 d . . .
O2 O 0.3982(4) 0.3326(3) 0.8648(2) 0.0425(15) Uani 1 1 d . . .
O3 O 0.2803(4) 0.2050(2) 0.8222(2) 0.0434(15) Uani 1 1 d . . .
O4 O 0.2773(4) 0.2786(3) 0.8918(2) 0.0478(17) Uani 1 1 d . . .
O5 O 0.1306(3) 0.2149(2) 0.7180(2) 0.0402(15) Uani 1 1 d . . .
O6 O 0.0840(4) 0.2463(2) 0.8002(2) 0.0404(15) Uani 1 1 d . . .
O7 O 0.1826(3) 0.3341(3) 0.68267(18) 0.0356(14) Uani 1 1 d . . .
O8 O 0.0949(4) 0.3485(3) 0.6371(2) 0.0522(18) Uani 1 1 d . . .
O9 O 0.0765(4) 0.3870(3) 0.8711(2) 0.0436(16) Uani 1 1 d . . .
O10 O 0.1974(4) 0.4374(3) 0.89914(19) 0.0421(15) Uani 1 1 d . . .
O11 O 0.0877(3) 0.3867(2) 0.77429(19) 0.0312(13) Uani 1 1 d . . .
O12 O -0.0037(4) 0.4450(3) 0.7761(3) 0.072(3) Uani 1 1 d . . .
O13 O 0.3607(3) 0.5123(3) 0.8352(2) 0.0425(15) Uani 1 1 d . . .
O14 O 0.4475(3) 0.4476(3) 0.7843(2) 0.0404(15) Uani 1 1 d . . .
O15 O 0.2199(3) 0.4960(2) 0.7943(2) 0.0382(15) Uani 1 1 d . . .
O16 O 0.2258(4) 0.5881(3) 0.7750(3) 0.058(2) Uani 1 1 d . . .
O17 O 0.4108(4) 0.3394(3) 0.6724(2) 0.0506(17) Uani 1 1 d . . .
O18 O 0.3201(4) 0.2496(3) 0.6722(2) 0.0469(16) Uani 1 1 d . . .
O19 O 0.3172(4) 0.4407(3) 0.7019(2) 0.0454(16) Uani 1 1 d . . .
O20 O 0.3247(7) 0.4727(5) 0.6337(3) 0.121(5) Uani 1 1 d . . .
O21 O 0.1855(3) 0.3183(2) 0.82368(19) 0.0328(13) Uani 1 1 d . . .
H21 H 0.1608 0.2956 0.8468 0.039 Uiso 1 1 calc R . .
O22 O 0.2863(3) 0.4005(2) 0.8368(2) 0.0370(15) Uani 1 1 d . . .
H22 H 0.3048 0.4131 0.8659 0.044 Uiso 1 1 calc R . .
O23 O 0.3611(3) 0.3586(3) 0.76429(17) 0.0346(13) Uani 1 1 d . . .
H23A H 0.4123 0.3528 0.7618 0.041 Uiso 1 1 calc R . .
O24 O 0.2592(3) 0.2762(2) 0.75147(19) 0.0325(13) Uani 1 1 d . . .
H24 H 0.2667 0.2350 0.7434 0.039 Uiso 1 1 calc R . .
O25 O 0.2258(3) 0.3894(2) 0.75664(19) 0.0346(13) Uani 1 1 d . . .
O26 O 0.0511(6) 0.5217(4) 1.0502(3) 0.086(3) Uiso 1 1 d . . .
O27 O 0.4311(4) -0.0041(3) 0.9989(3) 0.059(2) Uiso 1 1 d . . .
Y1 Y 0.30837(5) 0.30114(4) 0.82160(3) 0.03424(19) Uani 1 1 d . . .
Y2 Y 0.14429(4) 0.30177(3) 0.75322(3) 0.03223(19) Uani 1 1 d . . .
Y3 Y 0.16879(5) 0.41552(3) 0.82930(3) 0.03282(19) Uani 1 1 d . . .
Y4 Y 0.33066(5) 0.45216(4) 0.77895(3) 0.0358(2) Uani 1 1 d . . .
Y5 Y 0.30277(5) 0.33913(4) 0.70053(3) 0.0366(2) Uani 1 1 d . . .

loop_
_atom_site_aniso_label
_atom_site_aniso_U_11
_atom_site_aniso_U_22
_atom_site_aniso_U_33
_atom_site_aniso_U_23
_atom_site_aniso_U_13
_atom_site_aniso_U_12
C1 0.052(7) 0.066(7) 0.046(6) -0.018(5) 0.004(5) 0.009(5)
C2 0.056(8) 0.052(6) 0.068(7) -0.019(6) 0.000(6) -0.001(5)
C3 0.073(9) 0.046(6) 0.081(9) -0.017(6) 0.019(7) 0.019(6)
C4 0.057(7) 0.050(6) 0.078(8) -0.005(6) 0.015(6) 0.009(5)
C5 0.049(7) 0.036(5) 0.079(8) -0.018(5) 0.001(6) 0.006(4)
C6 0.053(7) 0.040(5) 0.054(6) 0.003(5) 0.017(5) 0.007(5)
C7 0.033(6) 0.027(4) 0.059(6) -0.001(4) 0.002(4) 0.009(4)
C8 0.042(6) 0.032(4) 0.058(6) -0.011(5) -0.001(5) 0.001(4)
C9 0.061(7) 0.035(5) 0.030(4) 0.007(4) -0.012(4) -0.002(4)
C10 0.057(7) 0.026(4) 0.055(6) -0.002(4) -0.009(5) 0.004(4)
C11 0.063(8) 0.069(8) 0.052(7) -0.015(6) -0.002(6) -0.001(6)
C12 0.098(12) 0.087(10) 0.055(7) -0.022(7) -0.016(7) -0.002(8)
C13 0.104(12) 0.060(8) 0.055(7) 0.000(6) -0.018(8) -0.017(7)
C14 0.063(9) 0.092(10) 0.081(9) 0.013(8) -0.019(7) -0.026(8)
C15 0.049(8) 0.086(9) 0.067(8) -0.018(7) -0.013(6) 0.003(6)
C16 0.106(12) 0.083(10) 0.054(7) 0.010(7) 0.010(7) 0.030(9)
C17 0.19(2) 0.149(18) 0.062(10) -0.004(11) -0.004(12) 0.095(18)
C18 0.33(5) 0.26(4) 0.068(13) 0.047(18) 0.09(2) 0.21(4)
C19 0.22(3) 0.144(19) 0.087(13) 0.063(13) 0.115(18) 0.084(19)
C20 0.144(16) 0.071(9) 0.110(12) 0.032(9) 0.067(12) 0.033(10)
C21 0.125(14) 0.087(10) 0.058(8) 0.037(8) 0.031(9) 0.066(10)
C22 0.081(9) 0.049(6) 0.061(7) 0.006(6) 0.018(6) 0.022(6)
C23 0.069(9) 0.079(9) 0.085(9) 0.009(8) 0.031(7) 0.007(7)
C24 0.053(7) 0.029(5) 0.078(8) -0.005(5) 0.015(6) 0.003(5)
C32 0.071(9) 0.053(6) 0.083(9) -0.016(6) 0.027(7) -0.010(6)
C33 0.051(7) 0.088(9) 0.068(7) -0.009(7) -0.013(6) 0.004(7)
C34 0.050(8) 0.115(11) 0.084(10) -0.016(9) -0.010(7) -0.004(8)
C35 0.036(7) 0.078(8) 0.073(8) -0.001(6) -0.012(6) 0.008(5)
C36 0.042(6) 0.044(5) 0.052(5) 0.004(5) -0.002(5) 0.002(4)
C37 0.032(5) 0.038(5) 0.046(5) 0.003(4) 0.002(4) -0.004(4)
C38 0.048(6) 0.041(5) 0.041(5) -0.004(4) 0.001(4) 0.003(4)
C39 0.037(6) 0.030(5) 0.053(6) 0.006(4) -0.008(4) -0.003(4)
C40 0.050(6) 0.036(5) 0.049(6) 0.009(4) 0.000(5) -0.006(4)
C41 0.047(7) 0.077(8) 0.059(7) -0.013(6) -0.004(5) 0.002(6)
C42 0.071(9) 0.075(8) 0.046(6) -0.014(6) 0.003(6) -0.023(7)
C43 0.063(8) 0.062(7) 0.074(8) -0.021(6) 0.019(6) -0.016(6)
C44 0.060(8) 0.065(7) 0.063(7) -0.004(6) -0.001(6) 0.001(6)
C45 0.042(6) 0.047(6) 0.061(6) -0.010(5) -0.001(5) 0.000(5)
C46 0.072(8) 0.055(6) 0.052(6) 0.011(5) 0.000(6) -0.008(6)
C47 0.127(14) 0.071(8) 0.034(6) -0.005(6) -0.003(7) -0.010(8)
C48 0.069(8) 0.061(7) 0.054(6) -0.018(5) -0.003(6) -0.008(6)
C49 0.081(10) 0.072(8) 0.050(6) 0.000(6) -0.014(6) -0.019(7)
C50 0.052(7) 0.079(8) 0.051(6) -0.008(6) 0.002(5) -0.020(6)
C51 0.047(6) 0.037(5) 0.036(5) -0.010(4) 0.000(4) 0.004(4)
C52 0.045(6) 0.032(4) 0.040(5) 0.003(4) -0.001(4) 0.007(4)
C53 0.051(7) 0.054(6) 0.041(5) 0.007(5) 0.005(5) -0.007(5)
C54 0.048(6) 0.038(5) 0.043(5) -0.003(4) 0.013(5) -0.004(4)
C55 0.044(6) 0.035(5) 0.037(5) -0.003(4) 0.001(4) 0.009(4)
C56 0.057(8) 0.069(8) 0.063(7) 0.006(6) 0.012(6) -0.011(6)
C57 0.064(9) 0.078(9) 0.064(7) -0.009(7) 0.013(7) -0.021(7)
C58 0.063(9) 0.083(9) 0.096(10) -0.033(8) 0.041(8) -0.031(7)
C59 0.050(8) 0.078(8) 0.071(8) -0.012(7) 0.000(6) -0.006(6)
C60 0.056(7) 0.036(5) 0.044(5) -0.013(4) 0.011(5) -0.009(4)
C61 0.078(9) 0.035(5) 0.050(6) -0.003(5) 0.010(6) -0.002(5)
C62 0.125(13) 0.075(9) 0.048(7) 0.006(7) 0.031(7) -0.011(9)
C63 0.180(19) 0.055(8) 0.070(9) 0.002(7) 0.058(11) -0.017(9)
C64 0.28(3) 0.072(10) 0.064(10) 0.023(8) 0.010(14) -0.024(14)
C65 0.165(16) 0.037(6) 0.069(8) 0.007(6) 0.040(9) -0.016(8)
C66 0.066(7) 0.037(5) 0.043(5) -0.001(4) 0.001(5) -0.007(5)
C67 0.048(6) 0.029(5) 0.042(5) -0.003(4) 0.009(4) -0.010(4)
C68 0.068(7) 0.024(4) 0.058(6) 0.009(4) 0.005(5) -0.002(4)
C69 0.046(6) 0.034(5) 0.039(5) -0.001(4) 0.008(4) 0.001(4)
C70 0.049(6) 0.037(5) 0.063(7) -0.016(5) 0.008(5) -0.004(4)
C71 0.098(10) 0.034(5) 0.056(6) -0.015(5) 0.028(7) -0.015(5)
C72 0.085(10) 0.054(7) 0.086(10) -0.029(7) 0.035(8) -0.034(6)
C73 0.069(9) 0.072(8) 0.070(8) -0.039(7) 0.021(6) -0.031(7)
C74 0.050(7) 0.070(8) 0.057(7) -0.018(6) 0.006(5) 0.007(6)
C75 0.040(6) 0.029(5) 0.070(7) -0.017(5) 0.001(5) -0.001(4)
C76 0.051(7) 0.058(7) 0.051(6) -0.014(5) 0.002(5) -0.012(5)
C77 0.064(8) 0.089(9) 0.052(7) -0.031(7) -0.007(6) 0.023(7)
C78 0.069(8) 0.067(7) 0.050(6) -0.021(6) -0.017(6) 0.018(6)
C79 0.054(8) 0.060(7) 0.082(9) 0.014(7) -0.002(6) -0.009(6)
C80 0.059(8) 0.050(6) 0.055(6) -0.004(5) -0.005(5) 0.004(5)
C81 0.038(6) 0.072(7) 0.038(5) -0.012(5) -0.001(4) 0.014(5)
C82 0.041(6) 0.065(6) 0.029(5) -0.018(4) 0.008(4) 0.011(5)
C83 0.049(7) 0.083(8) 0.039(5) -0.018(5) 0.009(5) 0.002(6)
C84 0.033(6) 0.076(8) 0.044(5) -0.007(5) 0.006(4) -0.002(5)
C85 0.035(6) 0.071(7) 0.036(5) -0.011(5) 0.003(4) 0.007(5)
C86 0.054(8) 0.087(9) 0.055(7) -0.005(6) 0.013(5) -0.023(6)
C87 0.040(7) 0.089(9) 0.059(7) -0.016(7) 0.009(5) 0.002(6)
C88 0.037(6) 0.082(8) 0.056(7) 0.007(6) 0.006(5) 0.002(5)
C89 0.039(6) 0.068(7) 0.058(6) 0.005(6) 0.003(5) 0.001(5)
C90 0.029(6) 0.065(7) 0.064(7) -0.006(6) 0.003(5) -0.001(5)
C91 0.054(6) 0.036(5) 0.058(6) -0.006(5) -0.010(5) 0.010(5)
C92 0.037(5) 0.037(5) 0.061(6) -0.003(5) 0.004(5) 0.001(4)
C93 0.066(7) 0.026(4) 0.064(6) -0.004(4) -0.001(6) 0.001(5)
C94 0.054(7) 0.030(5) 0.057(6) -0.007(4) -0.009(5) -0.014(4)
C95 0.048(6) 0.031(5) 0.058(6) -0.017(4) -0.007(5) -0.013(4)
C96 0.061(7) 0.038(5) 0.037(5) -0.003(4) 0.002(4) 0.001(5)
C97 0.059(7) 0.041(6) 0.057(6) -0.011(5) -0.009(5) 0.013(5)
C98 0.079(9) 0.059(7) 0.063(7) -0.004(6) -0.007(7) 0.018(6)
C99 0.068(8) 0.082(9) 0.053(7) -0.032(7) 0.019(6) -0.007(7)
C100 0.072(9) 0.048(6) 0.064(7) -0.008(6) 0.017(6) -0.015(6)
C101 0.096(10) 0.028(5) 0.068(7) -0.014(5) 0.005(7) -0.001(6)
C102 0.037(6) 0.039(5) 0.051(6) -0.010(4) 0.003(4) 0.002(4)
C103 0.035(5) 0.033(4) 0.032(4) 0.002(3) -0.003(4) 0.003(4)
C104 0.048(6) 0.035(5) 0.039(5) -0.005(4) 0.000(4) 0.000(4)
C105 0.034(5) 0.046(5) 0.040(5) 0.013(4) 0.007(4) -0.006(4)
C106 0.042(5) 0.045(5) 0.039(5) -0.006(4) 0.017(4) -0.001(4)
C107 0.058(7) 0.029(4) 0.063(6) 0.012(4) 0.004(5) 0.002(4)
C108 0.048(7) 0.066(7) 0.048(6) 0.019(5) -0.003(5) 0.005(5)
C109 0.042(6) 0.079(8) 0.054(6) -0.006(6) -0.009(5) -0.014(6)
C110 0.051(7) 0.055(6) 0.060(7) 0.005(5) -0.001(6) -0.006(5)
C111 0.046(6) 0.037(5) 0.051(6) -0.006(4) 0.001(5) -0.009(4)
C112 0.048(6) 0.043(5) 0.057(6) -0.005(5) -0.007(5) -0.002(5)
C113 0.039(6) 0.035(5) 0.044(5) -0.008(4) -0.005(4) -0.003(4)
C114 0.041(6) 0.043(5) 0.042(5) 0.002(4) 0.000(4) -0.010(4)
C115 0.049(6) 0.064(6) 0.028(4) 0.002(4) -0.004(4) -0.006(5)
C116 0.035(6) 0.084(8) 0.042(5) 0.013(5) -0.007(4) -0.007(5)
C117 0.045(7) 0.071(7) 0.045(6) -0.002(5) -0.004(5) -0.003(5)
C118 0.056(7) 0.070(8) 0.046(6) -0.006(5) 0.007(5) 0.007(6)
C119 0.066(9) 0.089(9) 0.051(7) -0.009(7) -0.010(6) -0.004(7)
C120 0.064(9) 0.134(14) 0.061(8) -0.040(9) -0.016(7) 0.032(9)
C121 0.069(9) 0.083(9) 0.049(6) -0.006(6) 0.022(6) -0.010(7)
C122 0.050(7) 0.088(9) 0.037(5) 0.007(6) 0.003(5) -0.002(6)
C123 0.067(8) 0.067(7) 0.039(5) -0.002(5) 0.001(5) -0.006(6)
C124 0.089(9) 0.070(7) 0.044(6) 0.032(6) -0.018(6) -0.025(7)
C125 0.064(8) 0.055(6) 0.053(6) 0.015(5) -0.007(5) -0.017(5)
C126 0.068(8) 0.038(5) 0.067(7) -0.012(5) 0.007(6) -0.017(5)
C127 0.057(7) 0.042(5) 0.041(5) -0.002(4) -0.002(5) -0.012(4)
C128 0.071(8) 0.039(5) 0.036(5) 0.006(4) -0.002(5) -0.026(5)
C129 0.080(9) 0.071(8) 0.044(6) 0.010(6) 0.002(6) -0.034(7)
C130 0.091(10) 0.080(9) 0.042(6) -0.007(6) -0.005(6) -0.039(8)
C131 0.074(9) 0.058(7) 0.056(7) 0.009(6) 0.008(6) -0.016(6)
C132 0.063(7) 0.030(5) 0.044(5) -0.005(4) 0.008(5) -0.008(4)
C133 0.064(7) 0.029(5) 0.048(6) -0.009(4) 0.009(5) -0.015(4)
C134 0.062(7) 0.048(6) 0.048(6) 0.014(5) 0.003(5) -0.009(5)
N1 0.044(5) 0.038(4) 0.034(4) -0.009(3) 0.006(3) -0.003(3)
N2 0.038(5) 0.027(4) 0.061(5) -0.009(4) -0.001(4) 0.001(3)
N3 0.058(6) 0.041(5) 0.068(6) 0.015(4) -0.014(5) -0.017(4)
N4 0.035(5) 0.075(6) 0.036(4) 0.001(4) 0.000(4) -0.008(4)
N5 0.067(6) 0.024(3) 0.069(5) 0.005(4) 0.009(5) -0.013(4)
N6 0.126(11) 0.046(6) 0.061(6) 0.009(5) 0.021(6) -0.003(6)
N7 0.049(6) 0.048(5) 0.063(6) 0.000(4) -0.005(5) -0.012(4)
N8 0.066(7) 0.106(9) 0.036(4) 0.001(5) 0.008(4) -0.010(7)
O1 0.040(4) 0.044(4) 0.047(4) 0.000(3) 0.003(3) 0.013(3)
O2 0.044(4) 0.047(4) 0.037(3) -0.003(3) -0.007(3) 0.006(3)
O3 0.064(4) 0.020(3) 0.046(3) 0.006(3) 0.005(3) 0.002(3)
O4 0.062(5) 0.044(4) 0.037(3) 0.012(3) 0.008(3) 0.006(3)
O5 0.050(4) 0.024(3) 0.047(4) -0.007(3) 0.013(3) -0.004(3)
O6 0.052(4) 0.027(3) 0.042(3) -0.009(3) 0.006(3) -0.007(3)
O7 0.040(4) 0.039(3) 0.028(3) 0.006(2) -0.001(3) -0.005(3)
O8 0.036(4) 0.083(5) 0.038(4) 0.008(4) -0.003(3) 0.005(4)
O9 0.039(4) 0.047(4) 0.045(4) -0.001(3) 0.005(3) -0.002(3)
O10 0.044(4) 0.051(4) 0.031(3) 0.000(3) 0.000(3) -0.006(3)
O11 0.030(3) 0.022(3) 0.042(3) -0.009(3) 0.000(3) 0.003(2)
O12 0.055(5) 0.047(4) 0.115(7) -0.033(5) -0.028(5) 0.015(4)
O13 0.042(4) 0.032(3) 0.054(4) -0.007(3) -0.004(3) -0.005(3)
O14 0.034(4) 0.036(3) 0.051(4) -0.004(3) -0.003(3) -0.007(3)
O15 0.038(4) 0.022(3) 0.055(4) -0.003(3) 0.009(3) 0.003(2)
O16 0.067(5) 0.026(3) 0.081(5) 0.014(4) 0.010(4) 0.002(3)
O17 0.042(4) 0.063(4) 0.046(4) -0.014(4) 0.011(3) -0.005(3)
O18 0.053(5) 0.048(4) 0.039(3) -0.003(3) 0.003(3) -0.005(3)
O19 0.047(4) 0.041(3) 0.048(4) 0.014(3) -0.001(3) -0.018(3)
O20 0.169(12) 0.127(9) 0.067(6) 0.052(6) -0.057(7) -0.106(9)
O21 0.037(4) 0.027(3) 0.034(3) 0.002(2) 0.006(3) -0.002(2)
O22 0.050(4) 0.020(3) 0.040(3) -0.005(2) -0.001(3) 0.007(2)
O23 0.037(3) 0.043(3) 0.024(3) -0.007(2) 0.005(2) 0.001(3)
O24 0.032(3) 0.032(3) 0.034(3) 0.000(3) 0.004(3) 0.005(2)
O25 0.033(3) 0.030(3) 0.040(3) 0.000(3) 0.000(3) -0.002(2)
Y1 0.0393(5) 0.0302(4) 0.0331(4) 0.0003(4) 0.0006(4) 0.0043(4)
Y2 0.0350(5) 0.0282(4) 0.0335(4) -0.0016(4) 0.0033(3) -0.0017(3)
Y3 0.0364(5) 0.0272(4) 0.0349(4) -0.0021(3) 0.0014(4) 0.0000(3)
Y4 0.0355(5) 0.0320(4) 0.0398(4) 0.0031(4) -0.0005(4) -0.0030(4)
Y5 0.0355(5) 0.0429(5) 0.0314(4) 0.0003(4) 0.0020(4) -0.0041(4)

loop_
_atom_type_symbol
_atom_type_description
_atom_type_scat_dispersion_real
_atom_type_scat_dispersion_imag
_atom_type_scat_source
C C 0.0033 0.0016 'International Tables Vol C Tables 4.2.6.8 and 6.1.1.4'
H H 0.0000 0.0000 'International Tables Vol C Tables 4.2.6.8 and 6.1.1.4'
N N 0.0061 0.0033 'International Tables Vol C Tables 4.2.6.8 and 6.1.1.4'
O O 0.0106 0.0060 'International Tables Vol C Tables 4.2.6.8 and 6.1.1.4'
Y Y -2.7962 3.5667 'International Tables Vol C Tables 4.2.6.8 and 6.1.1.4'
Cl Cl 0.1484 0.1585 'International Tables Vol C Tables 4.2.6.8 and 6.1.1.4'

loop_
_geom_angle_atom_site_label_1
_geom_angle_atom_site_label_2
_geom_angle_atom_site_label_3
_geom_angle
C6 C1 C2 120.1(11)
C3 C2 C1 120.5(11)
C4 C3 C2 119.5(11)
C3 C4 C5 119.8(12)
C4 C5 C6 120.7(11)
C1 C6 C5 119.4(10)
C1 C6 C7 119.6(10)
C5 C6 C7 121.0(10)
O1 C7 C8 126.3(9)
O1 C7 C6 114.4(9)
C8 C7 C6 119.3(9)
C9 C8 C7 123.3(10)
O2 C9 C8 124.0(9)
O2 C9 C10 114.6(9)
C8 C9 C10 121.4(10)
C15 C10 C11 120.4(10)
C15 C10 C9 120.8(10)
C11 C10 C9 118.7(10)
C12 C11 C10 119.7(13)
C11 C12 C13 121.6(14)
C14 C13 C12 118.9(12)
C13 C14 C15 121.4(13)
C10 C15 C14 117.4(12)
C17 C16 C21 116.4(19)
C16 C17 C18 119(2)
C19 C18 C17 118.0(19)
C18 C19 C20 127(3)
C19 C20 C21 116(2)
C16 C21 C20 123.0(14)
C16 C21 C22 117.4(15)
C20 C21 C22 119.6(18)
O4 C22 C23 122.7(11)
O4 C22 C21 116.4(13)
C23 C22 C21 120.8(13)
C22 C23 C24 125.3(12)
O3 C24 C23 122.7(10)
O3 C24 C25 116.5(9)
C23 C24 C25 120.4(11)
C26 C25 C30 120.0
C26 C25 C24 123.6(8)
C30 C25 C24 116.1(8)
C25 C26 C27 120.0
C26 C27 C28 120.0
C29 C28 C27 120.0
C28 C29 C30 120.0
C29 C30 C25 120.0
C32 C31 C36 120.8(11)
C33 C32 C31 122.1(12)
C32 C33 C34 116.3(12)
C35 C34 C33 121.6(13)
C36 C35 C34 122.9(12)
C35 C36 C31 116.2(10)
C35 C36 C37 126.1(10)
C31 C36 C37 117.6(9)
O14 C37 C38 122.5(9)
O14 C37 C36 117.3(8)
C38 C37 C36 120.1(9)
C37 C38 C39 124.1(9)
O13 C39 C38 124.3(9)
O13 C39 C40 117.0(9)
C38 C39 C40 118.7(9)
C41 C40 C45 118.0(10)
C41 C40 C39 123.7(10)
C45 C40 C39 118.4(9)
C40 C41 C42 120.8(12)
C43 C42 C41 119.3(11)
C44 C43 C42 119.0(11)
C45 C44 C43 120.6(12)
C44 C45 C40 122.2(11)
C51 C46 C47 122.1(12)
C46 C47 C48 120.3(11)
C49 C48 C47 118.4(11)
C48 C49 C50 120.5(12)
C51 C50 C49 122.2(11)
C46 C51 C50 116.3(10)
C46 C51 C52 125.1(10)
C50 C51 C52 118.5(9)
O10 C52 C53 122.8(9)
O10 C52 C51 116.2(9)
C53 C52 C51 120.9(9)
C54 C53 C52 123.7(9)
O9 C54 C53 125.6(10)
O9 C54 C55 113.9(9)
C53 C54 C55 120.6(9)
C60 C55 C56 118.6(10)
C60 C55 C54 118.4(9)
C56 C55 C54 123.0(10)
C57 C56 C55 120.4(12)
C58 C57 C56 120.1(12)
C57 C58 C59 120.6(12)
C58 C59 C60 118.6(12)
C55 C60 C59 121.4(10)
C66 C61 C62 121.6(11)
C63 C62 C61 121.8(13)
C62 C63 C64 116.4(13)
C65 C64 C63 121.5(14)
C64 C65 C66 118.4(15)
C61 C66 C65 119.7(11)
C61 C66 C67 119.4(9)
C65 C66 C67 120.8(10)
O6 C67 C68 122.9(8)
O6 C67 C66 115.6(8)
C68 C67 C66 121.4(8)
C67 C68 C69 125.0(9)
O5 C69 C68 124.0(9)
O5 C69 C70 116.7(8)
C68 C69 C70 119.3(8)
C71 C70 C75 118.5(9)
C71 C70 C69 124.0(10)
C75 C70 C69 117.4(9)
C72 C71 C70 121.6(12)
C73 C72 C71 118.8(12)
C72 C73 C74 122.6(11)
C73 C74 C75 118.0(11)
C70 C75 C74 120.4(9)
C81 C76 C77 120.7(11)
C78 C77 C76 121.0(11)
C77 C78 C79 119.3(12)
C78 C79 C80 120.1(12)
C81 C80 C79 121.0(11)
C76 C81 C80 117.9(10)
C76 C81 C82 122.6(10)
C80 C81 C82 119.4(9)
O18 C82 C83 122.3(10)
O18 C82 C81 115.3(9)
C83 C82 C81 122.3(9)
C84 C83 C82 125.5(9)
O17 C84 C83 122.8(10)
O17 C84 C85 115.2(10)
C83 C84 C85 121.9(9)
C90 C85 C86 117.3(10)
C90 C85 C84 119.4(9)
C86 C85 C84 123.3(10)
C87 C86 C85 122.6(12)
C86 C87 C88 118.6(11)
C89 C88 C87 120.7(11)
C88 C89 C90 118.3(12)
C85 C90 C89 122.4(11)
O16 C91 O15 123.5(10)
O16 C91 C92 120.8(8)
O15 C91 C92 115.1(9)
N2 C92 C93 111.4(9)
N2 C92 C91 109.9(8)
C93 C92 C91 108.5(9)
C94 C93 C92 116.4(9)
C101 C94 C95 104.6(10)
C101 C94 C93 128.2(10)
C95 C94 C93 126.9(9)
C96 C95 C100 120.8(10)
C96 C95 C94 132.5(10)
C100 C95 C94 106.6(10)
C95 C96 C97 117.5(10)
C98 C97 C96 122.5(11)
C97 C98 C99 121.1(11)
C98 C99 C100 117.0(11)
N6 C100 C95 109.3(11)
N6 C100 C99 129.5(11)
C95 C100 C99 121.1(11)
C94 C101 N6 111.5(10)
O12 C102 O11 125.5(9)
O12 C102 C103 118.8(9)
O11 C102 C103 115.7(8)
N1 C103 C102 111.0(8)
N1 C103 C104 110.5(7)
C102 C103 C104 108.7(7)
C105 C104 C103 113.3(8)
C112 C105 C106 104.9(9)
C112 C105 C104 129.0(9)
C106 C105 C104 125.9(8)
C107 C106 C111 116.9(10)
C107 C106 C105 135.1(9)
C111 C106 C105 107.9(9)
C108 C107 C106 120.1(10)
C107 C108 C109 122.7(10)
C108 C109 C110 121.2(10)
C111 C110 C109 114.1(10)
N5 C111 C106 107.5(9)
N5 C111 C110 127.5(9)
C106 C111 C110 125.0(10)
C105 C112 N5 113.0(10)
O8 C113 O7 123.5(9)
O8 C113 C114 118.5(8)
O7 C113 C114 117.7(8)
N4 C114 C113 110.8(8)
N4 C114 C115 108.8(8)
C113 C114 C115 108.4(8)
C116 C115 C114 114.5(9)
C123 C116 C117 104.9(10)
C123 C116 C115 131.1(11)
C117 C116 C115 124.0(10)
C122 C117 C118 119.5(11)
C122 C117 C116 109.1(11)
C118 C117 C116 131.4(10)
C119 C118 C117 115.9(11)
C118 C119 C120 120.0(14)
C121 C120 C119 124.3(13)
C122 C121 C120 114.9(12)
C121 C122 N8 128.0(11)
C121 C122 C117 125.2(13)
N8 C122 C117 106.8(11)
C116 C123 N8 108.6(11)
O20 C124 O19 123.7(11)
O20 C124 C125 119.7(10)
O19 C124 C125 115.6(9)
C124 C125 N3 111.6(9)
C124 C125 C126 110.3(11)
N3 C125 C126 110.3(9)
C127 C126 C125 117.1(9)
C134 C127 C128 107.6(9)
C134 C127 C126 128.7(10)
C128 C127 C126 123.7(10)
C129 C128 C127 136.3(9)
C129 C128 C133 117.4(9)
C127 C128 C133 106.3(9)
C130 C129 C128 120.0(11)
C129 C130 C131 120.0(12)
C132 C131 C130 121.9(11)
C131 C132 C133 117.7(10)
N7 C133 C132 131.4(10)
N7 C133 C128 105.7(8)
C132 C133 C128 122.8(10)
C127 C134 N7 109.8(9)
Cl2 C135 Cl1 100.1(14)
Cl3B C136 Cl4B 109.5(16)
Cl3B C136 Cl4A 115.6(14)
Cl4B C136 Cl4A 29.2(5)
Cl3B C136 Cl3A 12.7(7)
Cl4B C136 Cl3A 111.7(13)
Cl4A C136 Cl3A 111.0(14)
Cl5B C138 Cl6B 116.8(13)
Cl5B C138 Cl6A 125.5(14)
Cl6B C138 Cl6A 25.8(4)
Cl5B C138 Cl5A 18.7(9)
Cl6B C138 Cl5A 99.3(9)
Cl6A C138 Cl5A 106.8(9)
Cl8B C139 Cl7B 117.3(13)
Cl8B C139 Cl7A 96.3(12)
Cl7B C139 Cl7A 25.5(5)
Cl8B C139 Cl8A 8.0(9)
Cl7B C139 Cl8A 125.0(11)
Cl7A C139 Cl8A 103.2(10)
C103 N1 Y2 115.9(5)
C92 N2 Y3 115.2(6)
C125 N3 Y4 113.0(6)
C114 N4 Y5 116.3(6)
C112 N5 C111 106.6(8)
C100 N6 C101 107.9(10)
C134 N7 C133 110.6(9)
C122 N8 C123 110.6(10)
C7 O1 Y1 133.7(6)
C9 O2 Y1 135.4(6)
C24 O3 Y1 136.1(6)
C22 O4 Y1 135.5(8)
C69 O5 Y2 135.1(6)
C67 O6 Y2 137.3(6)
C113 O7 Y5 124.6(6)
C113 O7 Y2 138.9(6)
Y5 O7 Y2 96.4(2)
C54 O9 Y3 134.6(7)
C52 O10 Y3 138.5(6)
C102 O11 Y2 126.4(5)
C102 O11 Y3 134.5(5)
Y2 O11 Y3 97.1(2)
C39 O13 Y4 136.5(6)
C37 O14 Y4 138.5(6)
C91 O15 Y3 127.0(7)
C91 O15 Y4 134.1(7)
Y3 O15 Y4 97.0(2)
C84 O17 Y5 135.2(7)
C82 O18 Y5 135.3(7)
C124 O19 Y4 125.1(7)
C124 O19 Y5 134.3(8)
Y4 O19 Y5 98.1(2)
Y3 O21 Y2 100.6(2)
Y3 O21 Y1 107.7(2)
Y2 O21 Y1 106.6(2)
Y4 O22 Y3 102.1(2)
Y4 O22 Y1 106.9(2)
Y3 O22 Y1 107.6(2)
Y5 O23 Y4 103.1(2)
Y5 O23 Y1 107.2(2)
Y4 O23 Y1 106.0(2)
Y5 O24 Y2 101.8(2)
Y5 O24 Y1 107.6(2)
Y2 O24 Y1 107.3(2)
Y3 O25 Y5 160.8(3)
Y3 O25 Y2 87.71(18)
Y5 O25 Y2 88.02(18)
Y3 O25 Y4 88.58(18)
Y5 O25 Y4 88.82(19)
Y2 O25 Y4 159.2(3)
O4 Y1 O1 113.3(2)
O4 Y1 O2 74.6(3)
O1 Y1 O2 73.5(2)
O4 Y1 O3 73.0(2)
O1 Y1 O3 74.0(2)
O2 Y1 O3 118.9(2)
O4 Y1 O22 89.6(2)
O1 Y1 O22 132.3(2)
O2 Y1 O22 73.5(2)
O3 Y1 O22 153.4(2)
O4 Y1 O21 75.8(2)
O1 Y1 O21 153.4(2)
O2 Y1 O21 132.6(2)
O3 Y1 O21 85.9(2)
O22 Y1 O21 70.1(2)
O4 Y1 O24 132.3(2)
O1 Y1 O24 85.9(2)
O2 Y1 O24 151.9(2)
O3 Y1 O24 71.3(2)
O22 Y1 O24 109.5(2)
O21 Y1 O24 71.03(19)
O4 Y1 O23 155.8(2)
O1 Y1 O23 72.5(2)
O2 Y1 O23 85.4(2)
O3 Y1 O23 129.8(2)
O22 Y1 O23 71.5(2)
O21 Y1 O23 110.0(2)
O24 Y1 O23 70.1(2)
O4 Y1 Y4 124.51(17)
O1 Y1 Y4 104.52(17)
O2 Y1 Y4 79.31(17)
O3 Y1 Y4 159.24(17)
O22 Y1 Y4 35.71(15)
O21 Y1 Y4 88.12(13)
O24 Y1 Y4 87.92(14)
O23 Y1 Y4 35.89(14)
O4 Y1 Y2 107.3(2)
O1 Y1 Y2 120.85(18)
O2 Y1 Y2 160.82(17)
O3 Y1 Y2 79.11(17)
O22 Y1 Y2 87.38(16)
O21 Y1 Y2 35.93(14)
O24 Y1 Y2 35.35(14)
O23 Y1 Y2 87.30(15)
Y4 Y1 Y2 84.39(3)
O4 Y1 Y3 85.20(17)
O1 Y1 Y3 159.95(17)
O2 Y1 Y3 106.10(17)
O3 Y1 Y3 120.91(18)
O22 Y1 Y3 35.43(16)
O21 Y1 Y3 35.14(12)
O24 Y1 Y3 86.80(13)
O23 Y1 Y3 87.49(15)
Y4 Y1 Y3 56.55(2)
Y2 Y1 Y3 55.81(2)
O4 Y1 Y5 163.1(2)
O1 Y1 Y5 80.36(17)
O2 Y1 Y5 120.28(17)
O3 Y1 Y5 103.14(17)
O22 Y1 Y5 87.63(15)
O21 Y1 Y5 87.65(14)
O24 Y1 Y5 35.17(14)
O23 Y1 Y5 35.22(14)
Y4 Y1 Y5 56.72(2)
Y2 Y1 Y5 56.02(2)
Y3 Y1 Y5 82.91(2)
O6 Y2 O24 111.4(2)
O6 Y2 O5 74.6(2)
O24 Y2 O5 82.7(2)
O6 Y2 O21 71.6(2)
O24 Y2 O21 74.6(2)
O5 Y2 O21 128.0(2)
O6 Y2 O11 93.9(2)
O24 Y2 O11 132.4(2)
O5 Y2 O11 144.3(2)
O21 Y2 O11 76.5(2)
O6 Y2 O7 155.6(2)
O24 Y2 O7 76.2(2)
O5 Y2 O7 83.9(2)
O21 Y2 O7 132.3(2)
O11 Y2 O7 97.2(2)
O6 Y2 N1 82.8(3)
O24 Y2 N1 152.5(2)
O5 Y2 N1 78.6(2)
O21 Y2 N1 133.0(2)
O11 Y2 N1 66.4(2)
O7 Y2 N1 81.8(2)
O6 Y2 O25 138.0(2)
O24 Y2 O25 67.44(19)
O5 Y2 O25 141.5(2)
O21 Y2 O25 67.84(19)
O11 Y2 O25 66.89(19)
O7 Y2 O25 66.37(19)
N1 Y2 O25 118.1(2)
O6 Y2 Y3 94.65(15)
O24 Y2 Y3 94.56(15)
O5 Y2 Y3 166.80(17)
O21 Y2 Y3 39.39(13)
O11 Y2 Y3 41.92(14)
O7 Y2 Y3 108.10(14)
N1 Y2 Y3 108.03(16)
O25 Y2 Y3 45.77(13)
O6 Y2 Y5 150.48(18)
O24 Y2 Y5 39.07(14)
O5 Y2 Y5 95.91(16)
O21 Y2 Y5 94.73(15)
O11 Y2 Y5 108.53(15)
O7 Y2 Y5 41.70(15)
N1 Y2 Y5 123.33(18)
O25 Y2 Y5 45.66(13)
Y3 Y2 Y5 89.88(3)
O6 Y2 Y1 94.59(18)
O24 Y2 Y1 37.34(15)
O5 Y2 Y1 110.40(18)
O21 Y2 Y1 37.47(14)
O11 Y2 Y1 104.00(14)
O7 Y2 Y1 103.67(15)
N1 Y2 Y1 169.71(17)
O25 Y2 Y1 58.05(13)
Y3 Y2 Y1 62.14(2)
Y5 Y2 Y1 62.05(3)
O10 Y3 O9 74.4(2)
O10 Y3 O21 105.0(2)
O9 Y3 O21 82.2(2)
O10 Y3 O22 72.5(2)
O9 Y3 O22 131.8(2)
O21 Y3 O22 73.7(2)
O10 Y3 O15 98.3(2)
O9 Y3 O15 143.5(2)
O21 Y3 O15 133.5(2)
O22 Y3 O15 75.9(2)
O10 Y3 O11 152.3(2)
O9 Y3 O11 78.4(2)
O21 Y3 O11 76.2(2)
O22 Y3 O11 132.2(2)
O15 Y3 O11 100.3(2)
O10 Y3 N2 83.2(3)
O9 Y3 N2 77.8(3)
O21 Y3 N2 155.5(2)
O22 Y3 N2 130.6(2)
O15 Y3 N2 65.7(2)
O11 Y3 N2 85.9(2)
O10 Y3 O25 140.2(2)
O9 Y3 O25 138.7(2)
O21 Y3 O25 68.82(19)
O22 Y3 O25 68.0(2)
O15 Y3 O25 67.48(19)
O11 Y3 O25 66.8(2)
N2 Y3 O25 119.3(2)
O10 Y3 Y2 144.75(17)
O9 Y3 Y2 92.50(17)
O21 Y3 Y2 39.99(15)
O22 Y3 Y2 94.74(14)
O15 Y3 Y2 110.51(15)
O11 Y3 Y2 41.00(13)
N2 Y3 Y2 126.63(19)
O25 Y3 Y2 46.52(13)
O10 Y3 Y4 97.84(17)
O9 Y3 Y4 170.43(18)
O21 Y3 Y4 94.62(15)
O22 Y3 Y4 38.86(15)
O15 Y3 Y4 41.98(14)
O11 Y3 Y4 109.74(15)
N2 Y3 Y4 107.25(19)
O25 Y3 Y4 46.17(13)
Y2 Y3 Y4 90.80(3)
O10 Y3 Y1 92.45(18)
O9 Y3 Y1 112.59(17)
O21 Y3 Y1 37.18(15)
O22 Y3 Y1 36.99(13)
O15 Y3 Y1 103.35(15)
O11 Y3 Y1 102.98(13)
N2 Y3 Y1 167.30(18)
O25 Y3 Y1 58.12(13)
Y2 Y3 Y1 62.05(2)
Y4 Y3 Y1 61.40(3)
O14 Y4 O13 73.9(2)
O14 Y4 O23 73.4(2)
O13 Y4 O23 131.3(2)
O14 Y4 O22 106.9(2)
O13 Y4 O22 80.8(2)
O23 Y4 O22 75.44(19)
O14 Y4 O19 100.0(2)
O13 Y4 O19 146.8(2)
O23 Y4 O19 74.3(2)
O22 Y4 O19 131.2(2)
O14 Y4 O15 152.6(2)
O13 Y4 O15 79.7(2)
O23 Y4 O15 131.6(2)
O22 Y4 O15 75.1(2)
O19 Y4 O15 98.1(2)
O14 Y4 N3 80.7(3)
O13 Y4 N3 80.3(3)
O23 Y4 N3 127.8(3)
O22 Y4 N3 156.6(3)
O19 Y4 N3 66.5(3)
O15 Y4 N3 88.1(3)
O14 Y4 O25 140.5(2)
O13 Y4 O25 137.8(2)
O23 Y4 O25 67.3(2)
O22 Y4 O25 67.4(2)
O19 Y4 O25 65.9(2)
O15 Y4 O25 66.2(2)
N3 Y4 O25 120.8(2)
O14 Y4 Y3 145.77(17)
O13 Y4 Y3 92.62(17)
O23 Y4 Y3 94.63(16)
O22 Y4 Y3 39.01(16)
O19 Y4 Y3 107.52(16)
O15 Y4 Y3 41.04(14)
N3 Y4 Y3 128.8(2)
O25 Y4 Y3 45.25(13)
O14 Y4 Y5 99.37(16)
O13 Y4 Y5 169.69(17)
O23 Y4 Y5 38.39(15)
O22 Y4 Y5 94.09(14)
O19 Y4 Y5 40.97(15)
O15 Y4 Y5 107.76(15)
N3 Y4 Y5 106.7(2)
O25 Y4 Y5 45.17(13)
Y3 Y4 Y5 88.85(3)
O14 Y4 Y1 92.61(16)
O13 Y4 Y1 109.92(16)
O23 Y4 Y1 38.15(14)
O22 Y4 Y1 37.43(13)
O19 Y4 Y1 102.92(15)
O15 Y4 Y1 103.06(14)
N3 Y4 Y1 165.9(2)
O25 Y4 Y1 58.35(13)
Y3 Y4 Y1 62.05(2)
Y5 Y4 Y1 61.98(3)
O17 Y5 O18 73.9(3)
O17 Y5 O23 82.4(2)
O18 Y5 O23 115.4(2)
O17 Y5 O24 126.7(2)
O18 Y5 O24 74.1(2)
O23 Y5 O24 74.5(2)
O17 Y5 O19 84.0(3)
O18 Y5 O19 153.7(2)
O23 Y5 O19 74.5(2)
O24 Y5 O19 131.7(2)
O17 Y5 O7 144.4(2)
O18 Y5 O7 90.7(2)
O23 Y5 O7 132.9(2)
O24 Y5 O7 76.5(2)
O19 Y5 O7 99.6(2)
O17 Y5 N4 79.2(3)
O18 Y5 N4 79.7(3)
O23 Y5 N4 151.7(3)
O24 Y5 N4 133.8(3)
O19 Y5 N4 82.4(3)
O7 Y5 N4 66.4(2)
O17 Y5 O25 142.4(2)
O18 Y5 O25 139.4(2)
O23 Y5 O25 68.1(2)
O24 Y5 O25 68.00(19)
O19 Y5 O25 66.5(2)
O7 Y5 O25 66.98(19)
N4 Y5 O25 117.1(3)
O17 Y5 Y2 165.1(2)
O18 Y5 Y2 94.21(17)
O23 Y5 Y2 95.06(15)
O24 Y5 Y2 39.15(14)
O19 Y5 Y2 109.58(17)
O7 Y5 Y2 41.92(13)
N4 Y5 Y2 108.1(2)
O25 Y5 Y2 46.32(13)
O17 Y5 Y4 96.44(18)
O18 Y5 Y4 153.95(18)
O23 Y5 Y4 38.56(15)
O24 Y5 Y4 94.13(15)
O19 Y5 Y4 40.93(16)
O7 Y5 Y4 109.47(15)
N4 Y5 Y4 123.0(2)
O25 Y5 Y4 46.01(13)
Y2 Y5 Y4 90.43(3)
O17 Y5 Y1 110.10(19)
O18 Y5 Y1 98.67(17)
O23 Y5 Y1 37.58(15)
O24 Y5 Y1 37.23(15)
O19 Y5 Y1 102.21(16)
O7 Y5 Y1 103.78(13)
N4 Y5 Y1 169.9(2)
O25 Y5 Y1 58.10(13)
Y2 Y5 Y1 61.94(2)
Y4 Y5 Y1 61.31(3)

loop_
_geom_bond_atom_site_label_1
_geom_bond_atom_site_label_2
_geom_bond_distance
C1 C6 1.349(15)
C1 C2 1.398(15)
C2 C3 1.374(17)
C3 C4 1.369(18)
C4 C5 1.384(15)
C5 C6 1.391(16)
C6 C7 1.519(13)
C7 O1 1.278(11)
C7 C8 1.391(13)
C8 C9 1.376(14)
C9 O2 1.288(13)
C9 C10 1.538(13)
C10 C15 1.371(16)
C10 C11 1.398(16)
C11 C12 1.345(17)
C12 C13 1.37(2)
C13 C14 1.35(2)
C14 C15 1.416(18)
C16 C17 1.38(2)
C16 C21 1.43(2)
C17 C18 1.55(5)
C18 C19 1.25(5)
C19 C20 1.36(3)
C20 C21 1.44(2)
C21 C22 1.512(18)
C22 O4 1.267(14)
C22 C23 1.384(19)
C23 C24 1.418(17)
C24 O3 1.235(12)
C24 C25 1.490(13)
C25 C26 1.3900
C25 C30 1.3900
C26 C27 1.3900
C27 C28 1.3900
C28 C29 1.3900
C29 C30 1.3900
C31 C32 1.373(17)
C31 C36 1.406(15)
C32 C33 1.362(18)
C33 C34 1.385(19)
C34 C35 1.362(18)
C35 C36 1.345(15)
C36 C37 1.494(14)
C37 O14 1.279(11)
C37 C38 1.389(13)
C38 C39 1.434(14)
C39 O13 1.248(11)
C39 C40 1.503(14)
C40 C41 1.381(15)
C40 C45 1.402(14)
C41 C42 1.421(16)
C42 C43 1.419(19)
C43 C44 1.380(18)
C44 C45 1.374(15)
C46 C51 1.368(14)
C46 C47 1.384(18)
C47 C48 1.388(19)
C48 C49 1.352(17)
C49 C50 1.388(16)
C50 C51 1.383(15)
C51 C52 1.475(13)
C52 O10 1.258(11)
C52 C53 1.407(15)
C53 C54 1.405(15)
C54 O9 1.266(11)
C54 C55 1.495(14)
C55 C60 1.383(14)
C55 C56 1.407(15)
C56 C57 1.405(17)
C57 C58 1.37(2)
C58 C59 1.400(19)
C59 C60 1.415(16)
C61 C66 1.349(14)
C61 C62 1.373(16)
C62 C63 1.354(19)
C63 C64 1.44(2)
C64 C65 1.37(2)
C65 C66 1.399(16)
C66 C67 1.507(13)
C67 O6 1.274(11)
C67 C68 1.386(14)
C68 C69 1.418(14)
C69 O5 1.251(11)
C69 C70 1.487(13)
C70 C71 1.393(14)
C70 C75 1.397(15)
C71 C72 1.392(15)
C72 C73 1.37(2)
C73 C74 1.383(18)
C74 C75 1.426(14)
C76 C81 1.378(14)
C76 C77 1.399(17)
C77 C78 1.365(19)
C78 C79 1.376(17)
C79 C80 1.400(17)
C80 C81 1.392(16)
C81 C82 1.482(15)
C82 O18 1.286(11)
C82 C83 1.396(16)
C83 C84 1.396(16)
C84 O17 1.296(12)
C84 C85 1.488(15)
C85 C90 1.361(15)
C85 C86 1.405(15)
C86 C87 1.339(16)
C87 C88 1.401(17)
C88 C89 1.380(16)
C89 C90 1.384(15)
C91 O16 1.225(13)
C91 O15 1.300(11)
C91 C92 1.531(15)
C92 N2 1.482(12)
C92 C93 1.524(15)
C93 C94 1.486(15)
C94 C101 1.383(16)
C94 C95 1.480(14)
C95 C96 1.382(14)
C95 C100 1.401(16)
C96 C97 1.396(14)
C97 C98 1.374(17)
C98 C99 1.390(18)
C99 C100 1.420(17)
C100 N6 1.377(16)
C101 N6 1.380(16)
C102 O12 1.214(12)
C102 O11 1.291(11)
C102 C103 1.520(13)
C103 N1 1.464(11)
C103 C104 1.550(13)
C104 C105 1.481(13)
C105 C112 1.347(13)
C105 C106 1.444(14)
C106 C107 1.394(14)
C106 C111 1.404(13)
C107 C108 1.350(15)
C108 C109 1.382(16)
C109 C110 1.412(16)
C110 C111 1.411(15)
C111 N5 1.398(13)
C112 N5 1.375(13)
C113 O8 1.227(12)
C113 O7 1.287(11)
C113 C114 1.491(13)
C114 N4 1.483(13)
C114 C115 1.554(14)
C115 C116 1.477(14)
C116 C123 1.381(16)
C116 C117 1.465(17)
C117 C122 1.396(15)
C117 C118 1.420(17)
C118 C119 1.380(17)
C119 C120 1.42(2)
C120 C121 1.35(2)
C121 C122 1.336(17)
C122 N8 1.357(17)
C123 N8 1.413(15)
C124 O20 1.203(14)
C124 O19 1.304(12)
C124 C125 1.482(16)
C125 N3 1.496(15)
C125 C126 1.566(17)
C126 C127 1.475(14)
C127 C134 1.348(15)
C127 C128 1.437(14)
C128 C129 1.402(16)
C128 C133 1.449(14)
C129 C130 1.358(16)
C130 C131 1.453(17)
C131 C132 1.342(16)
C132 C133 1.375(14)
C133 N7 1.372(14)
C134 N7 1.368(13)
C135 Cl2 1.722(18)
C135 Cl1 1.809(16)
C136 Cl3B 1.692(18)
C136 Cl4B 1.708(19)
C136 Cl4A 1.787(19)
C136 Cl3A 1.788(18)
C137 O26 1.330(19)
C138 Cl5B 1.52(2)
C138 Cl6B 1.714(18)
C138 Cl6A 1.716(18)
C138 Cl5A 1.946(19)
C139 Cl8B 1.56(2)
C139 Cl7B 1.738(19)
C139 Cl7A 1.814(19)
C139 Cl8A 1.849(19)
N1 Y2 2.477(8)
N2 Y3 2.522(7)
N3 Y4 2.510(8)
N4 Y5 2.500(8)
O1 Y1 2.285(6)
O2 Y1 2.296(7)
O3 Y1 2.303(6)
O4 Y1 2.284(6)
O5 Y2 2.303(6)
O6 Y2 2.251(6)
O7 Y5 2.385(6)
O7 Y2 2.395(6)
O9 Y3 2.288(7)
O10 Y3 2.257(6)
O11 Y2 2.347(5)
O11 Y3 2.391(6)
O13 Y4 2.288(6)
O14 Y4 2.264(6)
O15 Y3 2.371(6)
O15 Y4 2.415(6)
O17 Y5 2.255(7)
O18 Y5 2.280(7)
O19 Y4 2.379(7)
O19 Y5 2.381(6)
O21 Y3 2.292(5)
O21 Y2 2.322(6)
O21 Y1 2.407(6)
O22 Y4 2.300(6)
O22 Y3 2.307(6)
O22 Y1 2.395(5)
O23 Y5 2.291(6)
O23 Y4 2.300(6)
O23 Y1 2.423(6)
O24 Y5 2.294(6)
O24 Y2 2.298(6)
O24 Y1 2.409(6)
O25 Y3 2.546(6)
O25 Y5 2.550(6)
O25 Y2 2.578(6)
O25 Y4 2.587(6)
Y1 Y4 3.7717(13)
Y1 Y2 3.7917(14)
Y1 Y3 3.7949(13)
Y1 Y5 3.7955(14)
Y2 Y3 3.5506(12)
Y2 Y5 3.5629(13)
Y3 Y4 3.5843(14)
Y4 Y5 3.5943(13)
